data_7159186
loop_
_publ_author_name
'Chang, Meng-Yang'
'Lin, Chun-Yi'

_publ_section_title
;
 One-pot synthesis of sulfonyl dibenzosuberdiones <i>via</i>
 In(OTf)<sub>3</sub>-promoted double Friedel-Crafts reactions of
 oxygenated arylacetic acids with &#x3b2;-arylvinyl sulfones.
;
_journal_issue 11
_journal_name_full 'Organic &amp; biomolecular chemistry'
_journal_page_first 2405
_journal_page_last 2416
_journal_paper_doi 10.1039/d3ob00149k
_journal_volume 21
_journal_year 2023
_chemical_formula_moiety 'C26 H22 O8 S'
_chemical_formula_sum 'C26 H22 O8 S'
_chemical_formula_weight 494.49
_space_group_crystal_system triclinic
_space_group_IT_number 2
_space_group_name_Hall '-P 1'
_space_group_name_H-M_alt 'P -1'
_atom_sites_solution_hydrogens geom
_atom_sites_solution_primary dual
_audit_creation_date 2020-11-30
_audit_creation_method
;
Olex2 1.3-alpha
(compiled 2020.07.16 svn.r6f6c53a7 for OlexSys, GUI svn.r6139)
;
_audit_update_record
;
2022-11-22 deposited with the CCDC.	2023-02-23 downloaded from the CCDC.
;
_cell_angle_alpha 97.310(2)
_cell_angle_beta 90.418(2)
_cell_angle_gamma 109.486(3)
_cell_formula_units_Z 2
_cell_length_a 7.8698(2)
_cell_length_b 8.0910(2)
_cell_length_c 18.4031(4)
_cell_measurement_reflns_used 24881
_cell_measurement_temperature 113(2)
_cell_measurement_theta_max 26.9840
_cell_measurement_theta_min 2.2280
_cell_volume 1094.16(5)
_computing_cell_refinement 'CrysAlisPro 1.171.41.56a (Rigaku OD, 2020)'
_computing_data_collection 'CrysAlisPro 1.171.41.56a (Rigaku OD, 2020)'
_computing_data_reduction 'CrysAlisPro 1.171.41.56a (Rigaku OD, 2020)'
_computing_molecular_graphics 'Olex2 1.3-alpha (Dolomanov et al., 2009)'
_computing_publication_material 'Olex2 1.3-alpha (Dolomanov et al., 2009)'
_computing_structure_refinement 'SHELXL 2018/3 (Sheldrick, 2015)'
_computing_structure_solution 'SHELXT 2018/2 (Sheldrick, 2018)'
_diffrn_ambient_temperature 113(2)
_diffrn_detector 'Hybrid Pixel Array Detector'
_diffrn_detector_area_resol_mean 10.0000
_diffrn_measured_fraction_theta_full 0.999
_diffrn_measured_fraction_theta_max 0.966
_diffrn_measurement_details
;
List of Runs (angles in degrees, time in seconds):

  # Type    Start    End  Width  t~exp~   \w     \q     \k     \f   Frames
#--------------------------------------------------------------------------
  1  \w    -17.00 100.00   0.50    3.76    --   10.60  82.00 120.00  234
  2  \w    -17.00 100.00   0.50    3.76    --   10.60  82.00-180.00  234
  3  \w    -17.00 100.00   0.50    3.76    --   10.60  82.00 -60.00  234
  4  \w    -17.00 100.00   0.50    3.76    --   10.60  82.00  90.00  234
  5  \w    -17.00 100.00   0.50    3.76    --   10.60  82.00   0.00  234
  6  \w    -79.00  36.00   0.50    3.76    --   10.60 -77.00 -90.00  230
  7  \w    -17.00 100.00   0.50    3.76    --   10.60  82.00-120.00  234
  8  \w    -27.00 100.00   0.50    3.76    --   10.60  38.00-180.00  254
  9  \w    -79.00  41.00   0.50    3.76    --   10.60 -57.00  90.00  240
 10  \w    -15.00 100.00   0.50    3.76    --   10.60  77.00  60.00  230
 11  \w    -15.00 100.00   0.50    3.76    --   10.60  77.00 -30.00  230
 12  \w   -100.00  20.00   0.50    3.76    --  -10.90 -57.00 120.00  240
 13  \w    -79.00  38.00   0.50    3.76    --   10.60 -82.00-150.00  234
 14  \w    -79.00  37.00   0.50    3.76    --   10.60 -79.00  17.88  232
 15  \w    -79.00  36.00   0.50    3.76    --   10.60 -77.00  60.00  230
 16  \w    -79.00  37.00   0.50    3.76    --   10.60 -78.00 163.95  232
 17  \w    -79.00  38.00   0.50    3.76    --   10.60 -82.00  90.00  234
 18  \w    -79.00  38.00   0.50    3.76    --   10.60 -82.00 -30.00  234
 19  \w    -79.00  27.00   0.50    3.76    --   10.60 -82.00   0.00  212
 20  \w    -38.00  79.00   0.50    3.76    --  -10.90  82.00-120.00  234
;
_diffrn_measurement_device 'four-circle diffractometer'
_diffrn_measurement_device_type 'XtaLAB Pro II AFC12 (RINC): Kappa single'
_diffrn_measurement_method '\w scans'
_diffrn_orient_matrix_type 'CrysAlisPro convention (1999,Acta A55,543-557)'
_diffrn_orient_matrix_UB_11 0.0549200000
_diffrn_orient_matrix_UB_12 -0.0491226000
_diffrn_orient_matrix_UB_13 0.0090755000
_diffrn_orient_matrix_UB_21 0.0077075000
_diffrn_orient_matrix_UB_22 0.0396431000
_diffrn_orient_matrix_UB_23 0.0370874000
_diffrn_orient_matrix_UB_31 -0.0780433000
_diffrn_orient_matrix_UB_32 -0.0694960000
_diffrn_orient_matrix_UB_33 0.0075100000
_diffrn_radiation_monochromator mirror
_diffrn_radiation_probe x-ray
_diffrn_radiation_type 'Mo K\a'
_diffrn_radiation_wavelength 0.71073
_diffrn_reflns_av_R_equivalents 0.0625
_diffrn_reflns_av_unetI/netI 0.0313
_diffrn_reflns_Laue_measured_fraction_full 0.999
_diffrn_reflns_Laue_measured_fraction_max 0.966
_diffrn_reflns_limit_h_max 10
_diffrn_reflns_limit_h_min -10
_diffrn_reflns_limit_k_max 10
_diffrn_reflns_limit_k_min -10
_diffrn_reflns_limit_l_max 23
_diffrn_reflns_limit_l_min -23
_diffrn_reflns_number 44258
_diffrn_reflns_point_group_measured_fraction_full 0.999
_diffrn_reflns_point_group_measured_fraction_max 0.966
_diffrn_reflns_theta_full 25.242
_diffrn_reflns_theta_max 27.029
_diffrn_reflns_theta_min 2.235
_diffrn_source 'micro-focus sealed X-ray tube'
_diffrn_source_type 'Rigaku (Mo) X-ray Source'
_exptl_absorpt_coefficient_mu 0.202
_exptl_absorpt_correction_T_max 1.00000
_exptl_absorpt_correction_T_min 0.37799
_exptl_absorpt_correction_type multi-scan
_exptl_absorpt_process_details
;
CrysAlisPro 1.171.41.56a (Rigaku Oxford Diffraction, 2020)
Empirical absorption correction using spherical harmonics,
 implemented in SCALE3 ABSPACK scaling algorithm.
;
_exptl_crystal_colour yellow
_exptl_crystal_colour_primary yellow
_exptl_crystal_density_diffrn 1.501
_exptl_crystal_description block
_exptl_crystal_F_000 516
_exptl_crystal_size_max 0.36
_exptl_crystal_size_mid 0.25
_exptl_crystal_size_min 0.25
_refine_diff_density_max 0.281
_refine_diff_density_min -0.492
_refine_diff_density_rms 0.056
_refine_ls_extinction_method none
_refine_ls_goodness_of_fit_ref 1.046
_refine_ls_hydrogen_treatment constr
_refine_ls_matrix_type full
_refine_ls_number_parameters 319
_refine_ls_number_reflns 4630
_refine_ls_number_restraints 0
_refine_ls_restrained_S_all 1.046
_refine_ls_R_factor_all 0.0457
_refine_ls_R_factor_gt 0.0401
_refine_ls_shift/su_max 0.001
_refine_ls_shift/su_mean 0.000
_refine_ls_structure_factor_coef Fsqd
_refine_ls_weighting_details 'w=1/[\s^2^(Fo^2^)+(0.0441P)^2^+0.7909P] where P=(Fo^2^+2Fc^2^)/3'
_refine_ls_weighting_scheme calc
_refine_ls_wR_factor_gt 0.1012
_refine_ls_wR_factor_ref 0.1042
_reflns_Friedel_coverage 0.000
_reflns_number_gt 4045
_reflns_number_total 4630
_reflns_threshold_expression 'I > 2\s(I)'
_cod_data_source_file d3ob00149k2.cif
_cod_data_source_block k10911-myc-d
_cod_depositor_comments 'Adding full bibliography for 7159184--7159192.cif.'
_cod_database_code 7159186
_shelx_shelxl_version_number 2018/3
_shelx_space_group_comment
;
The symmetry employed for this shelxl refinement is uniquely defined
by the following loop, which should always be used as a source of
symmetry information in preference to the above space-group names.
They are only intended as comments.
;
_reflns_odcompleteness_completeness 99.69
_reflns_odcompleteness_iscentric 1
_reflns_odcompleteness_theta 26.32
_olex2_refinement_description
;
1. Fixed Uiso
 At 1.2 times of:
  All C(H) groups, All C(H,H) groups
 At 1.5 times of:
  All C(H,H,H) groups
2.a Ternary CH refined with riding coordinates:
 C10(H10)
2.b Secondary CH2 refined with riding coordinates:
 C6(H6A,H6B), C17(H17A,H17B)
2.c Aromatic/amide H refined with riding coordinates:
 C4(H4), C8(H8), C12(H12), C15(H15), C19(H19), C20(H20), C22(H22), C23(H23)
2.d Idealised Me refined as rotating group:
 C24(H24A,H24B,H24C), C25(H25A,H25B,H25C), C26(H26A,H26B,H26C)
;
_olex2_submission_special_instructions 'No special instructions were received'
_oxdiff_exptl_absorpt_empirical_details
;
Empirical correction (ABSPACK) includes:
- Absorption correction using spherical harmonics
- Frame scaling
;
_oxdiff_exptl_absorpt_empirical_full_max 2.579
_oxdiff_exptl_absorpt_empirical_full_min 0.558

loop_
_space_group_symop_operation_xyz
'x, y, z'
'-x, -y, -z'

loop_
_atom_site_label
_atom_site_type_symbol
_atom_site_fract_x
_atom_site_fract_y
_atom_site_fract_z
_atom_site_U_iso_or_equiv
_atom_site_adp_type
_atom_site_occupancy
_atom_site_site_symmetry_order
_atom_site_calc_flag
_atom_site_refinement_flags_posn
_atom_site_refinement_flags_adp
_atom_site_refinement_flags_occupancy
_atom_site_disorder_assembly
_atom_site_disorder_group
S1 S 0.07616(5) 0.54497(5) 0.28345(2) 0.01898(12) Uani 1 1 d . . . . .
O1 O 0.48992(18) 0.22500(15) 0.26052(6) 0.0257(3) Uani 1 1 d . . . . .
O2 O 0.56217(17) 0.29225(15) 0.40250(6) 0.0232(3) Uani 1 1 d . . . . .
O3 O 0.90368(18) 0.83635(17) 0.58397(6) 0.0263(3) Uani 1 1 d . . . . .
O4 O 0.80816(17) 1.06399(16) 0.55612(6) 0.0244(3) Uani 1 1 d . . . . .
O5 O -0.08626(16) 0.49059(18) 0.32279(7) 0.0274(3) Uani 1 1 d . . . . .
O6 O 0.11152(17) 0.69579(16) 0.24487(7) 0.0264(3) Uani 1 1 d . . . . .
O7 O 0.6184(2) 0.86866(16) 0.08748(7) 0.0295(3) Uani 1 1 d . . . . .
O8 O 0.6965(2) 0.58929(16) 0.05072(7) 0.0300(3) Uani 1 1 d . . . . .
C1 C 0.5317(2) 0.3790(2) 0.28713(9) 0.0172(3) Uani 1 1 d . . . . .
C2 C 0.5720(2) 0.4190(2) 0.37205(9) 0.0162(3) Uani 1 1 d . . . . .
C3 C 0.6323(2) 0.6007(2) 0.41392(8) 0.0164(3) Uani 1 1 d . . . . .
C4 C 0.7462(2) 0.6233(2) 0.47670(9) 0.0189(3) Uani 1 1 d . . . . .
H4 H 0.785721 0.532911 0.487976 0.023 Uiso 1 1 calc R U . . .
C5 C 0.7958(2) 0.7830(2) 0.52009(8) 0.0191(3) Uani 1 1 d . . . . .
C6 C 0.8881(3) 1.0036(2) 0.61357(9) 0.0260(4) Uani 1 1 d . . . . .
H6A H 1.006146 1.088561 0.629548 0.031 Uiso 1 1 calc R U . . .
H6B H 0.812558 0.989841 0.655348 0.031 Uiso 1 1 calc R U . . .
C7 C 0.7399(2) 0.9195(2) 0.50369(8) 0.0181(3) Uani 1 1 d . . . . .
C8 C 0.6316(2) 0.9029(2) 0.44261(8) 0.0170(3) Uani 1 1 d . . . . .
H8 H 0.596781 0.996365 0.431603 0.020 Uiso 1 1 calc R U . . .
C9 C 0.5754(2) 0.7385(2) 0.39720(8) 0.0152(3) Uani 1 1 d . . . . .
C10 C 0.4423(2) 0.7155(2) 0.33334(8) 0.0160(3) Uani 1 1 d . . . . .
H10 H 0.425815 0.830225 0.333124 0.019 Uiso 1 1 calc R U . . .
C11 C 0.5148(2) 0.6730(2) 0.25973(8) 0.0164(3) Uani 1 1 d . . . . .
C12 C 0.5340(2) 0.7921(2) 0.20924(9) 0.0192(3) Uani 1 1 d . . . . .
H12 H 0.505852 0.894469 0.222230 0.023 Uiso 1 1 calc R U . . .
C13 C 0.5944(2) 0.7603(2) 0.14008(9) 0.0215(4) Uani 1 1 d . . . . .
C14 C 0.6367(2) 0.6055(2) 0.12004(9) 0.0214(4) Uani 1 1 d . . . . .
C15 C 0.6169(2) 0.4873(2) 0.16919(9) 0.0193(3) Uani 1 1 d . . . . .
H15 H 0.643480 0.384243 0.155709 0.023 Uiso 1 1 calc R U . . .
C16 C 0.5569(2) 0.5197(2) 0.23985(8) 0.0167(3) Uani 1 1 d . . . . .
C17 C 0.2581(2) 0.5848(2) 0.34983(8) 0.0175(3) Uani 1 1 d . . . . .
H17A H 0.223504 0.629099 0.396856 0.021 Uiso 1 1 calc R U . . .
H17B H 0.273034 0.472420 0.354757 0.021 Uiso 1 1 calc R U . . .
C18 C 0.0787(2) 0.3605(2) 0.22176(9) 0.0189(3) Uani 1 1 d . . . . .
C19 C 0.1582(2) 0.3842(2) 0.15523(9) 0.0234(4) Uani 1 1 d . . . . .
H19 H 0.206532 0.497007 0.141888 0.028 Uiso 1 1 calc R U . . .
C20 C 0.1649(2) 0.2378(2) 0.10874(9) 0.0258(4) Uani 1 1 d . . . . .
H20 H 0.215976 0.252766 0.063589 0.031 Uiso 1 1 calc R U . . .
C21 C 0.0963(2) 0.0691(2) 0.12868(9) 0.0242(4) Uani 1 1 d . . . . .
C22 C 0.0168(3) 0.0481(2) 0.19611(10) 0.0250(4) Uani 1 1 d . . . . .
H22 H -0.029377 -0.064296 0.210002 0.030 Uiso 1 1 calc R U . . .
C23 C 0.0060(2) 0.1925(2) 0.24239(9) 0.0224(4) Uani 1 1 d . . . . .
H23 H -0.049169 0.177540 0.286743 0.027 Uiso 1 1 calc R U . . .
C24 C 0.1044(3) -0.0901(3) 0.07854(11) 0.0355(5) Uani 1 1 d . . . . .
H24A H 0.152831 -0.159559 0.105648 0.053 Uiso 1 1 calc R U . . .
H24B H 0.180504 -0.051789 0.039080 0.053 Uiso 1 1 calc R U . . .
H24C H -0.014866 -0.160298 0.058937 0.053 Uiso 1 1 calc R U . . .
C25 C 0.5997(3) 1.0369(2) 0.10862(10) 0.0302(4) Uani 1 1 d . . . . .
H25A H 0.480613 1.020772 0.125248 0.045 Uiso 1 1 calc R U . . .
H25B H 0.618362 1.101275 0.067338 0.045 Uiso 1 1 calc R U . . .
H25C H 0.687444 1.102020 0.147534 0.045 Uiso 1 1 calc R U . . .
C26 C 0.7367(4) 0.4331(3) 0.02678(11) 0.0392(5) Uani 1 1 d . . . . .
H26A H 0.820010 0.418960 0.061820 0.059 Uiso 1 1 calc R U . . .
H26B H 0.789668 0.442299 -0.020008 0.059 Uiso 1 1 calc R U . . .
H26C H 0.627595 0.332620 0.022355 0.059 Uiso 1 1 calc R U . . .

loop_
_atom_site_aniso_label
_atom_site_aniso_U_11
_atom_site_aniso_U_22
_atom_site_aniso_U_33
_atom_site_aniso_U_23
_atom_site_aniso_U_13
_atom_site_aniso_U_12
S1 0.0177(2) 0.0202(2) 0.0206(2) 0.00044(16) -0.00084(15) 0.00921(17)
O1 0.0382(8) 0.0150(6) 0.0229(6) 0.0013(5) 0.0017(5) 0.0083(5)
O2 0.0306(7) 0.0179(6) 0.0229(6) 0.0065(5) 0.0045(5) 0.0091(5)
O3 0.0329(7) 0.0282(7) 0.0201(6) -0.0046(5) -0.0078(5) 0.0162(6)
O4 0.0309(7) 0.0213(6) 0.0202(6) -0.0042(5) -0.0066(5) 0.0107(5)
O5 0.0171(6) 0.0353(7) 0.0296(7) -0.0008(6) 0.0034(5) 0.0105(5)
O6 0.0298(7) 0.0221(6) 0.0301(7) 0.0034(5) -0.0057(5) 0.0129(5)
O7 0.0533(9) 0.0167(6) 0.0220(6) 0.0074(5) 0.0107(6) 0.0147(6)
O8 0.0540(9) 0.0191(6) 0.0210(6) 0.0053(5) 0.0162(6) 0.0164(6)
C1 0.0170(8) 0.0155(8) 0.0200(8) 0.0013(6) 0.0030(6) 0.0071(6)
C2 0.0151(8) 0.0154(8) 0.0199(8) 0.0038(6) 0.0041(6) 0.0068(6)
C3 0.0178(8) 0.0159(8) 0.0161(7) 0.0026(6) 0.0042(6) 0.0064(6)
C4 0.0216(8) 0.0207(8) 0.0179(8) 0.0042(6) 0.0026(6) 0.0110(7)
C5 0.0195(8) 0.0245(9) 0.0150(7) 0.0013(6) 0.0007(6) 0.0102(7)
C6 0.0330(10) 0.0272(10) 0.0191(8) -0.0048(7) -0.0063(7) 0.0148(8)
C7 0.0192(8) 0.0168(8) 0.0171(7) -0.0016(6) 0.0026(6) 0.0060(6)
C8 0.0194(8) 0.0153(8) 0.0179(7) 0.0017(6) 0.0029(6) 0.0079(6)
C9 0.0146(7) 0.0158(8) 0.0155(7) 0.0020(6) 0.0026(6) 0.0056(6)
C10 0.0183(8) 0.0142(8) 0.0168(7) 0.0002(6) 0.0006(6) 0.0080(6)
C11 0.0154(8) 0.0158(8) 0.0165(7) 0.0003(6) 0.0001(6) 0.0041(6)
C12 0.0233(9) 0.0142(8) 0.0207(8) 0.0003(6) 0.0008(6) 0.0079(7)
C13 0.0296(9) 0.0154(8) 0.0195(8) 0.0047(6) 0.0024(7) 0.0068(7)
C14 0.0286(9) 0.0168(8) 0.0177(8) 0.0006(6) 0.0059(7) 0.0067(7)
C15 0.0241(9) 0.0138(8) 0.0204(8) 0.0003(6) 0.0027(6) 0.0076(7)
C16 0.0173(8) 0.0146(8) 0.0176(7) 0.0008(6) 0.0005(6) 0.0050(6)
C17 0.0191(8) 0.0194(8) 0.0153(7) 0.0006(6) 0.0003(6) 0.0089(7)
C18 0.0182(8) 0.0199(8) 0.0180(8) 0.0007(6) -0.0032(6) 0.0065(7)
C19 0.0248(9) 0.0230(9) 0.0191(8) 0.0030(7) -0.0006(7) 0.0037(7)
C20 0.0249(9) 0.0311(10) 0.0177(8) 0.0003(7) 0.0006(7) 0.0057(8)
C21 0.0228(9) 0.0258(9) 0.0234(8) -0.0039(7) -0.0058(7) 0.0100(7)
C22 0.0303(10) 0.0190(9) 0.0247(9) 0.0044(7) -0.0032(7) 0.0064(7)
C23 0.0253(9) 0.0232(9) 0.0180(8) 0.0036(7) -0.0002(6) 0.0071(7)
C24 0.0377(12) 0.0318(11) 0.0338(10) -0.0096(9) -0.0026(9) 0.0129(9)
C25 0.0517(12) 0.0169(9) 0.0269(9) 0.0073(7) 0.0078(8) 0.0166(9)
C26 0.0766(17) 0.0261(10) 0.0249(9) 0.0077(8) 0.0223(10) 0.0286(11)

loop_
_atom_type_symbol
_atom_type_description
_atom_type_scat_dispersion_real
_atom_type_scat_dispersion_imag
_atom_type_scat_source
C C 0.0033 0.0016 'International Tables Vol C Tables 4.2.6.8 and 6.1.1.4'
H H 0.0000 0.0000 'International Tables Vol C Tables 4.2.6.8 and 6.1.1.4'
O O 0.0106 0.0060 'International Tables Vol C Tables 4.2.6.8 and 6.1.1.4'
S S 0.1246 0.1234 'International Tables Vol C Tables 4.2.6.8 and 6.1.1.4'

loop_
_geom_angle_atom_site_label_1
_geom_angle_atom_site_label_2
_geom_angle_atom_site_label_3
_geom_angle
_geom_angle_site_symmetry_1
_geom_angle_site_symmetry_3
_geom_angle_publ_flag
O5 S1 C17 105.68(7) . . ?
O5 S1 C18 107.47(8) . . ?
O6 S1 O5 119.08(8) . . ?
O6 S1 C17 109.12(8) . . ?
O6 S1 C18 109.26(8) . . ?
C18 S1 C17 105.38(8) . . ?
C5 O3 C6 105.20(12) . . ?
C7 O4 C6 105.39(12) . . ?
C13 O7 C25 116.68(13) . . ?
C14 O8 C26 116.95(13) . . ?
O1 C1 C2 116.07(14) . . ?
O1 C1 C16 120.75(14) . . ?
C16 C1 C2 122.99(13) . . ?
O2 C2 C1 115.58(14) . . ?
O2 C2 C3 120.58(14) . . ?
C3 C2 C1 123.69(13) . . ?
C4 C3 C2 114.53(14) . . ?
C9 C3 C2 124.63(14) . . ?
C9 C3 C4 120.73(15) . . ?
C3 C4 H4 121.3 . . ?
C5 C4 C3 117.31(15) . . ?
C5 C4 H4 121.3 . . ?
O3 C5 C7 109.75(14) . . ?
C4 C5 O3 128.15(15) . . ?
C4 C5 C7 122.10(15) . . ?
O3 C6 O4 107.29(13) . . ?
O3 C6 H6A 110.3 . . ?
O3 C6 H6B 110.3 . . ?
O4 C6 H6A 110.3 . . ?
O4 C6 H6B 110.3 . . ?
H6A C6 H6B 108.5 . . ?
O4 C7 C5 110.12(14) . . ?
O4 C7 C8 127.79(15) . . ?
C8 C7 C5 122.09(15) . . ?
C7 C8 H8 121.4 . . ?
C7 C8 C9 117.28(14) . . ?
C9 C8 H8 121.4 . . ?
C3 C9 C8 120.48(14) . . ?
C3 C9 C10 122.35(14) . . ?
C8 C9 C10 117.05(14) . . ?
C9 C10 H10 106.4 . . ?
C9 C10 C17 108.37(12) . . ?
C11 C10 C9 112.59(13) . . ?
C11 C10 H10 106.4 . . ?
C11 C10 C17 115.96(13) . . ?
C17 C10 H10 106.4 . . ?
C12 C11 C10 117.52(14) . . ?
C16 C11 C10 123.26(14) . . ?
C16 C11 C12 119.18(14) . . ?
C11 C12 H12 119.5 . . ?
C13 C12 C11 121.03(15) . . ?
C13 C12 H12 119.5 . . ?
O7 C13 C12 125.29(15) . . ?
O7 C13 C14 114.96(14) . . ?
C12 C13 C14 119.75(15) . . ?
O8 C14 C13 114.48(14) . . ?
O8 C14 C15 125.99(15) . . ?
C15 C14 C13 119.52(15) . . ?
C14 C15 H15 119.5 . . ?
C14 C15 C16 120.98(15) . . ?
C16 C15 H15 119.5 . . ?
C11 C16 C1 123.93(14) . . ?
C11 C16 C15 119.52(14) . . ?
C15 C16 C1 116.43(14) . . ?
S1 C17 H17A 108.2 . . ?
S1 C17 H17B 108.2 . . ?
C10 C17 S1 116.27(11) . . ?
C10 C17 H17A 108.2 . . ?
C10 C17 H17B 108.2 . . ?
H17A C17 H17B 107.4 . . ?
C19 C18 S1 120.18(13) . . ?
C19 C18 C23 120.97(16) . . ?
C23 C18 S1 118.81(13) . . ?
C18 C19 H19 120.4 . . ?
C18 C19 C20 119.23(17) . . ?
C20 C19 H19 120.4 . . ?
C19 C20 H20 119.5 . . ?
C19 C20 C21 120.90(16) . . ?
C21 C20 H20 119.5 . . ?
C20 C21 C22 118.93(16) . . ?
C20 C21 C24 121.05(17) . . ?
C22 C21 C24 120.01(17) . . ?
C21 C22 H22 119.6 . . ?
C23 C22 C21 120.79(16) . . ?
C23 C22 H22 119.6 . . ?
C18 C23 H23 120.4 . . ?
C22 C23 C18 119.15(16) . . ?
C22 C23 H23 120.4 . . ?
C21 C24 H24A 109.5 . . ?
C21 C24 H24B 109.5 . . ?
C21 C24 H24C 109.5 . . ?
H24A C24 H24B 109.5 . . ?
H24A C24 H24C 109.5 . . ?
H24B C24 H24C 109.5 . . ?
O7 C25 H25A 109.5 . . ?
O7 C25 H25B 109.5 . . ?
O7 C25 H25C 109.5 . . ?
H25A C25 H25B 109.5 . . ?
H25A C25 H25C 109.5 . . ?
H25B C25 H25C 109.5 . . ?
O8 C26 H26A 109.5 . . ?
O8 C26 H26B 109.5 . . ?
O8 C26 H26C 109.5 . . ?
H26A C26 H26B 109.5 . . ?
H26A C26 H26C 109.5 . . ?
H26B C26 H26C 109.5 . . ?

loop_
_geom_bond_atom_site_label_1
_geom_bond_atom_site_label_2
_geom_bond_distance
_geom_bond_site_symmetry_2
_geom_bond_publ_flag
S1 O5 1.4391(13) . ?
S1 O6 1.4378(13) . ?
S1 C17 1.7923(16) . ?
S1 C18 1.7625(17) . ?
O1 C1 1.212(2) . ?
O2 C2 1.2102(19) . ?
O3 C5 1.3789(19) . ?
O3 C6 1.438(2) . ?
O4 C6 1.442(2) . ?
O4 C7 1.3683(19) . ?
O7 C13 1.360(2) . ?
O7 C25 1.423(2) . ?
O8 C14 1.3687(19) . ?
O8 C26 1.420(2) . ?
C1 C2 1.563(2) . ?
C1 C16 1.482(2) . ?
C2 C3 1.490(2) . ?
C3 C4 1.412(2) . ?
C3 C9 1.399(2) . ?
C4 H4 0.9300 . ?
C4 C5 1.362(2) . ?
C5 C7 1.383(2) . ?
C6 H6A 0.9700 . ?
C6 H6B 0.9700 . ?
C7 C8 1.371(2) . ?
C8 H8 0.9300 . ?
C8 C9 1.408(2) . ?
C9 C10 1.519(2) . ?
C10 H10 0.9800 . ?
C10 C11 1.517(2) . ?
C10 C17 1.542(2) . ?
C11 C12 1.396(2) . ?
C11 C16 1.394(2) . ?
C12 H12 0.9300 . ?
C12 C13 1.385(2) . ?
C13 C14 1.406(2) . ?
C14 C15 1.371(2) . ?
C15 H15 0.9300 . ?
C15 C16 1.410(2) . ?
C17 H17A 0.9700 . ?
C17 H17B 0.9700 . ?
C18 C19 1.385(2) . ?
C18 C23 1.391(2) . ?
C19 H19 0.9300 . ?
C19 C20 1.386(3) . ?
C20 H20 0.9300 . ?
C20 C21 1.388(3) . ?
C21 C22 1.398(3) . ?
C21 C24 1.506(2) . ?
C22 H22 0.9300 . ?
C22 C23 1.383(2) . ?
C23 H23 0.9300 . ?
C24 H24A 0.9600 . ?
C24 H24B 0.9600 . ?
C24 H24C 0.9600 . ?
C25 H25A 0.9600 . ?
C25 H25B 0.9600 . ?
C25 H25C 0.9600 . ?
C26 H26A 0.9600 . ?
C26 H26B 0.9600 . ?
C26 H26C 0.9600 . ?

loop_
_geom_torsion_atom_site_label_1
_geom_torsion_atom_site_label_2
_geom_torsion_atom_site_label_3
_geom_torsion_atom_site_label_4
_geom_torsion
_geom_torsion_site_symmetry_1
_geom_torsion_site_symmetry_2
_geom_torsion_site_symmetry_3
_geom_torsion_site_symmetry_4
_geom_torsion_publ_flag
S1 C18 C19 C20 177.54(13) . . . . ?
S1 C18 C23 C22 -176.31(13) . . . . ?
O1 C1 C2 O2 1.9(2) . . . . ?
O1 C1 C2 C3 177.47(15) . . . . ?
O1 C1 C16 C11 146.10(17) . . . . ?
O1 C1 C16 C15 -29.9(2) . . . . ?
O2 C2 C3 C4 26.6(2) . . . . ?
O2 C2 C3 C9 -149.53(16) . . . . ?
O3 C5 C7 O4 -0.36(19) . . . . ?
O3 C5 C7 C8 179.60(15) . . . . ?
O4 C7 C8 C9 -178.78(15) . . . . ?
O5 S1 C17 C10 -154.85(11) . . . . ?
O5 S1 C18 C19 148.22(14) . . . . ?
O5 S1 C18 C23 -34.21(15) . . . . ?
O6 S1 C17 C10 -25.68(14) . . . . ?
O6 S1 C18 C19 17.70(16) . . . . ?
O6 S1 C18 C23 -164.73(13) . . . . ?
O7 C13 C14 O8 0.4(2) . . . . ?
O7 C13 C14 C15 -179.94(16) . . . . ?
O8 C14 C15 C16 178.84(17) . . . . ?
C1 C2 C3 C4 -148.75(15) . . . . ?
C1 C2 C3 C9 35.1(2) . . . . ?
C2 C1 C16 C11 -39.2(2) . . . . ?
C2 C1 C16 C15 144.86(15) . . . . ?
C2 C3 C4 C5 -175.59(14) . . . . ?
C2 C3 C9 C8 176.22(14) . . . . ?
C2 C3 C9 C10 0.4(2) . . . . ?
C3 C4 C5 O3 179.43(16) . . . . ?
C3 C4 C5 C7 -0.7(2) . . . . ?
C3 C9 C10 C11 -63.2(2) . . . . ?
C3 C9 C10 C17 66.41(19) . . . . ?
C4 C3 C9 C8 0.3(2) . . . . ?
C4 C3 C9 C10 -175.52(14) . . . . ?
C4 C5 C7 O4 179.79(15) . . . . ?
C4 C5 C7 C8 -0.3(3) . . . . ?
C5 O3 C6 O4 -14.68(18) . . . . ?
C5 C7 C8 C9 1.3(2) . . . . ?
C6 O3 C5 C4 -170.73(17) . . . . ?
C6 O3 C5 C7 9.43(18) . . . . ?
C6 O4 C7 C5 -8.86(18) . . . . ?
C6 O4 C7 C8 171.18(17) . . . . ?
C7 O4 C6 O3 14.51(18) . . . . ?
C7 C8 C9 C3 -1.3(2) . . . . ?
C7 C8 C9 C10 174.77(14) . . . . ?
C8 C9 C10 C11 120.79(15) . . . . ?
C8 C9 C10 C17 -109.59(15) . . . . ?
C9 C3 C4 C5 0.7(2) . . . . ?
C9 C10 C11 C12 -118.92(16) . . . . ?
C9 C10 C11 C16 63.1(2) . . . . ?
C9 C10 C17 S1 177.21(10) . . . . ?
C10 C11 C12 C13 -178.15(15) . . . . ?
C10 C11 C16 C1 1.7(2) . . . . ?
C10 C11 C16 C15 177.51(15) . . . . ?
C11 C10 C17 S1 -55.07(17) . . . . ?
C11 C12 C13 O7 -179.60(16) . . . . ?
C11 C12 C13 C14 0.2(3) . . . . ?
C12 C11 C16 C1 -176.27(15) . . . . ?
C12 C11 C16 C15 -0.4(2) . . . . ?
C12 C13 C14 O8 -179.41(16) . . . . ?
C12 C13 C14 C15 0.2(3) . . . . ?
C13 C14 C15 C16 -0.8(3) . . . . ?
C14 C15 C16 C1 177.03(15) . . . . ?
C14 C15 C16 C11 0.9(3) . . . . ?
C16 C1 C2 O2 -173.02(14) . . . . ?
C16 C1 C2 C3 2.5(2) . . . . ?
C16 C11 C12 C13 -0.1(2) . . . . ?
C17 S1 C18 C19 -99.43(15) . . . . ?
C17 S1 C18 C23 78.14(15) . . . . ?
C17 C10 C11 C12 115.48(16) . . . . ?
C17 C10 C11 C16 -62.5(2) . . . . ?
C18 S1 C17 C10 91.54(13) . . . . ?
C18 C19 C20 C21 -1.3(3) . . . . ?
C19 C18 C23 C22 1.2(3) . . . . ?
C19 C20 C21 C22 1.2(3) . . . . ?
C19 C20 C21 C24 -179.61(17) . . . . ?
C20 C21 C22 C23 0.1(3) . . . . ?
C21 C22 C23 C18 -1.3(3) . . . . ?
C23 C18 C19 C20 0.0(3) . . . . ?
C24 C21 C22 C23 -179.11(17) . . . . ?
C25 O7 C13 C12 7.7(3) . . . . ?
C25 O7 C13 C14 -172.15(17) . . . . ?
C26 O8 C14 C13 -178.38(18) . . . . ?
C26 O8 C14 C15 2.0(3) . . . . ?
